data_4115452
loop_
_publ_author_name
'Shinobu Itoh'
'Hideyuki Kumei'
'Shigenori Nagatomo'
'Teizo Kitagawa'
'Shunichi Fukuzumi'

_publ_section_title
;
 Effects of Metal Ions on Physicochemical Properties and Redox Reactivity
 of Phenolates and Phenoxyl Radicals: Mechanistic Insight into Hydrogen
 Atom Abstraction by Phenoxyl Radical-Metal Complexes
;
_journal_name_full 'Journal of the American Chemical Society'
_journal_page_first 2165
_journal_page_last 2175
_journal_paper_doi 10.1021/ja0036110
_journal_volume 123
_journal_year 2001
_chemical_formula_sum 'C51 H68 B Ca N O7'
_chemical_formula_weight 857.99
_space_group_IT_number 14
_symmetry_cell_setting monoclinic
_symmetry_Int_Tables_number 14
_symmetry_space_group_name_Hall '-P 2yn'
_symmetry_space_group_name_H-M 'P 1 21/n 1'
_cell_angle_alpha 90
_cell_angle_beta 116.619(1)
_cell_angle_gamma 90
_cell_formula_units_Z 4
_cell_length_a 16.7447(6)
_cell_length_b 18.4217(7)
_cell_length_c 17.3976(5)
_cell_measurement_reflns_used 27400
_cell_measurement_temperature 296.2
_cell_measurement_theta_max 27.5
_cell_measurement_theta_min 1.8
_cell_volume 4797.7(3)
_computing_cell_refinement PROCESS-AUTO
_computing_data_collection PROCESS-AUTO
_computing_data_reduction 'teXsan Ver. 1.10'
_computing_publication_material 'teXsan Ver. 1.10'
_computing_structure_refinement 'teXsan Ver. 1.10'
_computing_structure_solution SIR92
_diffrn_measured_fraction_theta_full 0.9793
_diffrn_measured_fraction_theta_max 0.9793
_diffrn_measurement_device_type 'Rigaku RAXIS-RAPID Imaging Plate'
_diffrn_measurement_method \w
_diffrn_radiation_type 'Mo K\a'
_diffrn_radiation_wavelength 0.7107
_diffrn_reflns_av_R_equivalents 0.073
_diffrn_reflns_limit_h_max 21
_diffrn_reflns_limit_h_min 0
_diffrn_reflns_limit_k_max 23
_diffrn_reflns_limit_k_min 0
_diffrn_reflns_limit_l_max 20
_diffrn_reflns_limit_l_min -22
_diffrn_reflns_number 41971
_diffrn_reflns_theta_full 27.49
_diffrn_reflns_theta_max 27.49
_exptl_absorpt_coefficient_mu 0.181
_exptl_absorpt_correction_type none
_exptl_crystal_colour colorless
_exptl_crystal_density_diffrn 1.188
_exptl_crystal_description prism
_exptl_crystal_size_max 0.300
_exptl_crystal_size_mid 0.300
_exptl_crystal_size_min 0.100
_refine_diff_density_max 0.76
_refine_diff_density_min -0.60
_refine_ls_extinction_method none
_refine_ls_goodness_of_fit_ref 1.119
_refine_ls_number_parameters 750
_refine_ls_number_reflns 10775
_refine_ls_R_factor_gt 0.0649
_refine_ls_shift/su_max 0.7802
_refine_ls_structure_factor_coef Fsqd
_refine_ls_weighting_details 'w = 1/[\s^2^(Fo^2^) + (0.05000(Max(Fo^2^,0) + 2Fc^2^)/3)^2^]'
_refine_ls_weighting_scheme calc
_refine_ls_wR_factor_ref 0.1706
_reflns_number_gt 4826
_reflns_number_total 10775
_reflns_threshold_expression F^2^>2.0\s(F^2^)
_cod_data_source_file ja0036110_1.cif
_cod_data_source_block kumei
_cod_original_formula_sum 'C51 H68 B Ca N O7 '
_cod_database_code 4115452

loop_
_symmetry_equiv_pos_as_xyz
x,y,z
1/2-x,1/2+y,1/2-z
-x,-y,-z
1/2+x,1/2-y,1/2+z

loop_
_atom_site_label
_atom_site_type_symbol
_atom_site_fract_x
_atom_site_fract_y
_atom_site_fract_z
_atom_site_U_iso_or_equiv
_atom_site_adp_type
_atom_site_occupancy
_atom_site_calc_flag
Ca(1) Ca 0.43429(4) 0.00019(4) 0.12956(4) 0.0349(2) Uani 1.00 d
O(1) O 0.5437(1) 0.0694(1) 0.1276(1) 0.0372(6) Uani 1.00 d
O(2) O 0.4927(2) 0.0111(1) 0.2892(1) 0.0546(8) Uani 1.00 d
O(3) O 0.3698(2) 0.0988(1) 0.1779(2) 0.0575(9) Uani 1.00 d
O(4) O 0.3268(2) 0.0820(1) 0.0098(2) 0.0519(8) Uani 1.00 d
O(5) O 0.2698(2) -0.0419(2) 0.0553(2) 0.0653(9) Uani 1.00 d
O(6) O 0.3957(2) -0.1225(1) 0.1611(2) 0.0566(8) Uani 1.00 d
O(7) O 0.4248(2) -0.0648(1) 0.0091(2) 0.0513(8) Uani 1.00 d
N(1) N 0.5716(2) -0.0802(2) 0.2147(2) 0.0408(8) Uani 1.00 d
C(1) C 0.6310(2) 0.0749(2) 0.1816(2) 0.0355(9) Uani 1.00 d
C(2) C 0.6819(2) 0.0116(2) 0.2118(2) 0.0363(9) Uani 1.00 d
C(3) C 0.7735(2) 0.0151(2) 0.2641(2) 0.045(1) Uani 1.00 d
C(4) C 0.8184(2) 0.0803(2) 0.2895(2) 0.046(1) Uani 1.00 d
C(5) C 0.7659(3) 0.1427(2) 0.2613(2) 0.047(1) Uani 1.00 d
C(6) C 0.6741(2) 0.1433(2) 0.2097(2) 0.0393(10) Uani 1.00 d
C(7) C 0.6208(2) 0.2149(2) 0.1856(2) 0.046(1) Uani 1.00 d
C(8) C 0.6800(4) 0.2812(3) 0.2243(4) 0.071(2) Uani 1.00 d
C(9) C 0.5706(3) 0.2248(3) 0.0888(3) 0.059(2) Uani 1.00 d
C(10) C 0.5541(4) 0.2139(3) 0.2230(4) 0.065(2) Uani 1.00 d
C(11) C 0.9190(3) 0.0853(3) 0.3445(3) 0.062(1) Uani 1.00 d
C(12) C 0.9591(4) 0.1242(4) 0.2947(5) 0.154(3) Uani 1.00 d
C(13) C 0.9401(4) 0.1265(5) 0.4248(4) 0.175(3) Uani 1.00 d
C(14) C 0.9637(3) 0.0122(3) 0.3686(4) 0.108(2) Uani 1.00 d
C(15) C 0.6388(2) -0.0615(2) 0.1834(3) 0.041(1) Uani 1.00 d
C(16) C 0.6096(3) -0.0731(3) 0.3090(3) 0.059(1) Uani 1.00 d
C(17) C 0.5859(3) -0.0050(3) 0.3370(2) 0.071(1) Uani 1.00 d
C(18) C 0.4652(4) 0.0709(3) 0.3223(3) 0.075(2) Uani 1.00 d
C(19) C 0.3766(4) 0.0931(4) 0.2634(3) 0.078(2) Uani 1.00 d
C(20) C 0.3051(4) 0.1479(3) 0.1213(4) 0.077(2) Uani 1.00 d
C(21) C 0.3191(4) 0.1523(3) 0.0423(3) 0.072(2) Uani 1.00 d
C(22) C 0.2451(3) 0.0480(3) -0.0486(3) 0.059(1) Uani 1.00 d
C(23) C 0.2035(3) 0.0053(3) -0.0031(3) 0.063(1) Uani 1.00 d
C(24) C 0.2447(3) -0.0856(3) 0.1066(4) 0.072(2) Uani 1.00 d
C(25) C 0.3084(3) -0.1445(3) 0.1450(4) 0.072(2) Uani 1.00 d
C(26) C 0.4619(3) -0.1776(3) 0.1998(4) 0.064(2) Uani 1.00 d
C(27) C 0.5429(3) -0.1563(2) 0.1883(3) 0.054(1) Uani 1.00 d
C(28) C 0.4691(2) 0.2999(2) 0.4116(2) 0.041(1) Uani 1.00 d
C(29) C 0.3851(3) 0.2898(2) 0.3426(2) 0.047(1) Uani 1.00 d
C(30) C 0.3586(3) 0.3235(2) 0.2632(2) 0.052(1) Uani 1.00 d
C(31) C 0.4158(3) 0.3681(2) 0.2489(3) 0.055(1) Uani 1.00 d
C(32) C 0.5001(3) 0.3797(2) 0.3152(3) 0.055(1) Uani 1.00 d
C(33) C 0.5251(3) 0.3463(2) 0.3938(2) 0.048(1) Uani 1.00 d
C(34) C 0.5556(2) 0.3218(2) 0.5832(2) 0.041(1) Uani 1.00 d
C(35) C 0.5376(3) 0.3961(2) 0.5728(3) 0.052(1) Uani 1.00 d
C(36) C 0.5769(3) 0.4461(3) 0.6401(3) 0.062(2) Uani 1.00 d
C(37) C 0.6360(3) 0.4231(3) 0.7202(3) 0.064(2) Uani 1.00 d
C(38) C 0.6554(3) 0.3502(3) 0.7332(3) 0.058(1) Uani 1.00 d
C(39) C 0.6166(3) 0.3015(3) 0.6662(2) 0.047(1) Uani 1.00 d
C(40) C 0.4152(2) 0.2328(2) 0.5175(2) 0.044(1) Uani 1.00 d
C(41) C 0.3778(3) 0.2708(3) 0.5625(3) 0.054(1) Uani 1.00 d
C(42) C 0.2987(3) 0.2512(3) 0.5660(3) 0.064(1) Uani 1.00 d
C(43) C 0.2538(3) 0.1901(3) 0.5228(3) 0.063(1) Uani 1.00 d
C(44) C 0.2880(3) 0.1491(3) 0.4780(3) 0.060(1) Uani 1.00 d
C(45) C 0.3671(3) 0.1703(2) 0.4762(2) 0.055(1) Uani 1.00 d
C(46) C 0.5725(2) 0.1948(2) 0.5185(2) 0.047(1) Uani 1.00 d
C(47) C 0.5818(4) 0.1332(3) 0.5696(3) 0.068(2) Uani 1.00 d
C(48) C 0.6478(5) 0.0807(3) 0.5833(4) 0.094(2) Uani 1.00 d
C(49) C 0.7048(3) 0.0848(3) 0.5480(4) 0.084(2) Uani 1.00 d
C(50) C 0.6975(3) 0.1435(3) 0.4972(3) 0.077(2) Uani 1.00 d
C(51) C 0.6322(3) 0.1963(3) 0.4833(3) 0.059(1) Uani 1.00 d
B(1) B 0.5034(3) 0.2616(2) 0.5067(3) 0.042(1) Uani 1.00 d
H(1) H 0.808(2) -0.029(2) 0.284(2) 0.05(1) Uiso 1.00 calc
H(2) H 0.795(2) 0.186(2) 0.280(2) 0.06(1) Uiso 1.00 calc
H(3) H 0.9461 0.0987 0.2436 0.1865 Uiso 1.00 calc
H(4) H 0.9345 0.1719 0.2816 0.1865 Uiso 1.00 calc
H(5) H 1.0218 0.1274 0.3290 0.1865 Uiso 1.00 calc
H(6) H 0.9136 0.1734 0.4102 0.2071 Uiso 1.00 calc
H(7) H 1.0034 0.1318 0.4559 0.2071 Uiso 1.00 calc
H(8) H 0.9182 0.1014 0.4584 0.2071 Uiso 1.00 calc
H(9) H 1.0264 0.0189 0.4011 0.1299 Uiso 1.00 calc
H(10) H 0.9413 -0.0135 0.4020 0.1299 Uiso 1.00 calc
H(11) H 0.9520 -0.0143 0.3179 0.1299 Uiso 1.00 calc
H(12) H 0.710(3) 0.282(2) 0.295(3) 0.06(1) Uiso 1.00 calc
H(13) H 0.711(2) 0.289(2) 0.204(2) 0.04(1) Uiso 1.00 calc
H(14) H 0.639(3) 0.328(2) 0.213(2) 0.07(1) Uiso 1.00 calc
H(15) H 0.603(3) 0.232(2) 0.066(2) 0.05(1) Uiso 1.00 calc
H(16) H 0.539(3) 0.272(3) 0.078(3) 0.08(1) Uiso 1.00 calc
H(17) H 0.523(3) 0.188(2) 0.060(2) 0.06(1) Uiso 1.00 calc
H(18) H 0.519(3) 0.262(2) 0.198(2) 0.07(1) Uiso 1.00 calc
H(19) H 0.519(2) 0.174(2) 0.198(2) 0.05(1) Uiso 1.00 calc
H(20) H 0.591(3) 0.212(2) 0.285(3) 0.09(2) Uiso 1.00 calc
H(21) H 0.606(2) -0.066(2) 0.119(2) 0.044(10) Uiso 1.00 calc
H(22) H 0.686(2) -0.099(2) 0.206(2) 0.05(1) Uiso 1.00 calc
H(23) H 0.588(3) -0.109(2) 0.327(3) 0.08(2) Uiso 1.00 calc
H(24) H 0.6740 -0.0747 0.3322 0.0704 Uiso 1.00 calc
H(25) H 0.5999 -0.0092 0.3962 0.0848 Uiso 1.00 calc
H(26) H 0.6194 0.0335 0.3296 0.0848 Uiso 1.00 calc
H(27) H 0.470(3) 0.064(3) 0.381(3) 0.10(2) Uiso 1.00 calc
H(28) H 0.5059 0.1110 0.3302 0.0898 Uiso 1.00 calc
H(29) H 0.361(3) 0.143(3) 0.268(3) 0.08(2) Uiso 1.00 calc
H(30) H 0.331(5) 0.058(4) 0.251(4) 0.16(3) Uiso 1.00 calc
H(31) H 0.259(2) 0.131(2) 0.113(2) 0.04(1) Uiso 1.00 calc
H(32) H 0.330(4) 0.204(4) 0.136(4) 0.16(2) Uiso 1.00 calc
H(33) H 0.392(3) 0.182(3) 0.057(3) 0.11(2) Uiso 1.00 calc
H(34) H 0.278(3) 0.177(2) -0.006(3) 0.08(1) Uiso 1.00 calc
H(35) H 0.203(3) 0.088(3) -0.102(3) 0.11(2) Uiso 1.00 calc
H(36) H 0.264(3) 0.017(2) -0.086(3) 0.07(1) Uiso 1.00 calc
H(37) H 0.163(3) -0.020(3) -0.044(3) 0.09(2) Uiso 1.00 calc
H(38) H 0.184(3) 0.042(2) 0.029(3) 0.08(1) Uiso 1.00 calc
H(39) H 0.260(5) -0.040(5) 0.154(5) 0.23(4) Uiso 1.00 calc
H(40) H 0.193(4) -0.100(3) 0.078(3) 0.10(2) Uiso 1.00 calc
H(41) H 0.3202 -0.1751 0.0880 0.2996 Uiso 1.00 calc
H(42) H 0.310(3) -0.160(2) 0.188(2) 0.05(1) Uiso 1.00 calc
H(43) H 0.449(4) -0.222(4) 0.159(4) 0.17(3) Uiso 1.00 calc
H(44) H 0.475(3) -0.177(2) 0.256(3) 0.06(1) Uiso 1.00 calc
H(45) H 0.532(2) -0.158(2) 0.121(2) 0.039(9) Uiso 1.00 calc
H(46) H 0.599(3) -0.192(2) 0.217(2) 0.07(1) Uiso 1.00 calc
H(47) H 0.450(3) -0.067(2) -0.030(2) 0.07(1) Uiso 1.00 calc
H(48) H 0.632(2) 0.258(2) 0.673(2) 0.05(1) Uiso 1.00 calc
H(49) H 0.697(3) 0.332(2) 0.786(2) 0.06(1) Uiso 1.00 calc
H(50) H 0.661(3) 0.460(3) 0.765(3) 0.09(2) Uiso 1.00 calc
H(51) H 0.563(3) 0.493(2) 0.630(3) 0.07(1) Uiso 1.00 calc
H(52) H 0.498(2) 0.412(2) 0.518(2) 0.05(1) Uiso 1.00 calc
H(53) H 0.398(2) 0.141(2) 0.448(2) 0.05(1) Uiso 1.00 calc
H(54) H 0.256(3) 0.104(2) 0.449(3) 0.08(1) Uiso 1.00 calc
H(55) H 0.1908 0.1683 0.5183 0.1249 Uiso 1.00 calc
H(56) H 0.2639 0.2786 0.6103 0.1893 Uiso 1.00 calc
H(57) H 0.399(2) 0.310(2) 0.588(2) 0.04(1) Uiso 1.00 calc
H(58) H 0.548(3) 0.127(2) 0.595(2) 0.06(1) Uiso 1.00 calc
H(59) H 0.644(3) 0.054(2) 0.611(2) 0.04(1) Uiso 1.00 calc
H(60) H 0.7805 0.0608 0.5532 0.2384 Uiso 1.00 calc
H(61) H 0.744(4) 0.154(3) 0.456(3) 0.15(2) Uiso 1.00 calc
H(62) H 0.631(2) 0.232(2) 0.442(2) 0.06(1) Uiso 1.00 calc
H(63) H 0.346(2) 0.264(2) 0.349(2) 0.04(1) Uiso 1.00 calc
H(64) H 0.301(2) 0.313(2) 0.217(2) 0.05(1) Uiso 1.00 calc
H(65) H 0.406(2) 0.391(2) 0.192(2) 0.06(1) Uiso 1.00 calc
H(66) H 0.541(2) 0.411(2) 0.307(2) 0.05(1) Uiso 1.00 calc
H(67) H 0.589(2) 0.354(2) 0.440(2) 0.05(1) Uiso 1.00 calc

loop_
_atom_site_aniso_label
_atom_site_aniso_U_11
_atom_site_aniso_U_22
_atom_site_aniso_U_33
_atom_site_aniso_U_12
_atom_site_aniso_U_13
_atom_site_aniso_U_23
Ca(1) 0.0346(3) 0.0352(4) 0.0356(3) 0.0010(3) 0.0163(3) -0.0019(3)
O(1) 0.034(1) 0.035(1) 0.040(1) -0.001(1) 0.014(1) -0.001(1)
O(2) 0.056(2) 0.064(2) 0.048(1) -0.003(1) 0.026(1) -0.017(1)
O(3) 0.059(2) 0.059(2) 0.060(2) 0.012(1) 0.031(1) -0.008(1)
O(4) 0.043(2) 0.056(2) 0.054(1) 0.009(1) 0.019(1) 0.008(1)
O(5) 0.040(2) 0.076(2) 0.076(2) 0.003(1) 0.022(1) 0.026(2)
O(6) 0.041(1) 0.043(2) 0.085(2) -0.002(1) 0.027(1) 0.013(1)
O(7) 0.060(2) 0.058(2) 0.043(1) -0.003(1) 0.029(1) -0.010(1)
N(1) 0.043(2) 0.036(2) 0.042(2) 0.002(1) 0.018(1) 0.000(1)
C(1) 0.037(2) 0.039(2) 0.033(2) -0.002(2) 0.017(2) -0.003(2)
C(2) 0.037(2) 0.032(2) 0.038(2) 0.001(1) 0.014(2) 0.001(1)
C(3) 0.042(2) 0.042(3) 0.045(2) 0.005(2) 0.014(2) 0.005(2)
C(4) 0.037(2) 0.048(2) 0.044(2) -0.001(2) 0.010(2) -0.002(2)
C(5) 0.046(2) 0.038(2) 0.054(2) -0.011(2) 0.019(2) -0.008(2)
C(6) 0.042(2) 0.034(2) 0.043(2) -0.002(2) 0.020(2) -0.004(2)
C(7) 0.046(2) 0.029(2) 0.064(2) -0.001(2) 0.026(2) -0.004(2)
C(8) 0.072(4) 0.038(3) 0.108(5) -0.007(2) 0.045(4) -0.013(3)
C(9) 0.057(3) 0.046(3) 0.075(3) 0.007(2) 0.029(3) 0.013(2)
C(10) 0.075(3) 0.048(3) 0.084(4) -0.003(3) 0.045(3) -0.020(3)
C(11) 0.041(2) 0.063(3) 0.067(3) -0.007(2) 0.010(2) 0.001(2)
C(12) 0.049(3) 0.178(7) 0.206(7) -0.004(4) 0.031(4) 0.061(6)
C(13) 0.074(4) 0.240(9) 0.122(5) 0.033(5) -0.034(4) -0.113(6)
C(14) 0.047(3) 0.096(5) 0.127(4) 0.009(3) -0.009(3) -0.007(4)
C(15) 0.035(2) 0.039(2) 0.049(2) 0.005(2) 0.018(2) 0.004(2)
C(16) 0.054(3) 0.072(3) 0.047(2) 0.004(2) 0.020(2) 0.017(2)
C(17) 0.073(3) 0.089(4) 0.037(2) 0.007(3) 0.013(2) -0.004(2)
C(18) 0.096(4) 0.078(4) 0.061(3) 0.007(3) 0.045(3) -0.014(3)
C(19) 0.081(4) 0.096(5) 0.071(3) 0.013(4) 0.045(3) -0.021(3)
C(20) 0.057(3) 0.061(4) 0.101(4) 0.015(3) 0.024(3) -0.016(3)
C(21) 0.072(3) 0.054(3) 0.075(3) 0.018(3) 0.020(3) 0.011(3)
C(22) 0.047(3) 0.077(3) 0.050(2) 0.004(2) 0.018(2) 0.008(2)
C(23) 0.037(2) 0.070(3) 0.067(3) 0.004(2) 0.009(2) 0.002(3)
C(24) 0.043(3) 0.070(4) 0.103(4) -0.003(3) 0.032(3) 0.023(3)
C(25) 0.047(3) 0.080(4) 0.090(4) 0.000(2) 0.033(3) 0.035(3)
C(26) 0.061(3) 0.049(3) 0.080(4) 0.003(2) 0.031(3) 0.017(3)
C(27) 0.048(2) 0.032(2) 0.082(3) 0.004(2) 0.031(2) 0.008(2)
C(28) 0.042(2) 0.043(2) 0.038(2) 0.004(2) 0.018(2) -0.007(2)
C(29) 0.044(2) 0.046(2) 0.050(2) 0.002(2) 0.020(2) -0.009(2)
C(30) 0.051(3) 0.057(3) 0.038(2) 0.015(2) 0.009(2) -0.003(2)
C(31) 0.074(3) 0.047(3) 0.046(2) 0.010(2) 0.029(2) 0.007(2)
C(32) 0.064(3) 0.051(3) 0.054(2) -0.004(2) 0.030(2) -0.001(2)
C(33) 0.049(2) 0.052(3) 0.043(2) -0.001(2) 0.021(2) -0.002(2)
C(34) 0.035(2) 0.047(2) 0.042(2) 0.001(2) 0.018(2) -0.005(2)
C(35) 0.053(3) 0.052(3) 0.049(2) 0.001(2) 0.021(2) -0.008(2)
C(36) 0.073(3) 0.045(3) 0.073(3) -0.004(2) 0.038(3) -0.012(2)
C(37) 0.061(3) 0.073(4) 0.058(3) -0.013(3) 0.026(2) -0.026(3)
C(38) 0.049(3) 0.081(4) 0.040(2) -0.012(2) 0.016(2) -0.009(2)
C(39) 0.050(2) 0.051(3) 0.040(2) 0.001(2) 0.019(2) -0.005(2)
C(40) 0.047(2) 0.047(2) 0.034(2) -0.003(2) 0.013(2) -0.001(2)
C(41) 0.055(3) 0.052(3) 0.053(2) -0.006(2) 0.023(2) -0.004(2)
C(42) 0.052(3) 0.074(3) 0.070(3) 0.000(2) 0.031(2) 0.005(2)
C(43) 0.048(2) 0.079(3) 0.061(3) -0.003(2) 0.023(2) 0.015(2)
C(44) 0.058(3) 0.064(3) 0.046(2) -0.018(2) 0.011(2) 0.003(2)
C(45) 0.060(3) 0.061(3) 0.041(2) -0.009(2) 0.021(2) -0.002(2)
C(46) 0.049(2) 0.046(2) 0.037(2) 0.000(2) 0.011(2) -0.008(2)
C(47) 0.076(3) 0.058(3) 0.066(3) 0.003(3) 0.028(3) 0.003(2)
C(48) 0.107(5) 0.049(4) 0.081(4) 0.015(3) 0.003(4) 0.015(3)
C(49) 0.062(3) 0.078(4) 0.092(4) 0.008(3) 0.017(3) -0.026(3)
C(50) 0.062(3) 0.067(3) 0.092(4) 0.003(3) 0.026(3) -0.018(3)
C(51) 0.054(3) 0.057(3) 0.065(3) 0.006(2) 0.026(2) -0.008(2)
B(1) 0.043(2) 0.042(2) 0.038(2) -0.005(2) 0.016(2) -0.003(2)

loop_
_atom_type_symbol
_atom_type_description
_atom_type_scat_dispersion_real
_atom_type_scat_dispersion_imag
_atom_type_scat_source
C C 0.003 0.002
;International Tables for Crystallography
(1992, Vol. C, Tables 4.2.6.8 and 6.1.1.1)
;
H H 0.000 0.000
;International Tables for Crystallography
(1992, Vol. C, Table 6.1.1.2)
;
O O 0.011 0.006
;International Tables for Crystallography
(1992, Vol. C, Tables 4.2.6.8 and 6.1.1.1)
;
N N 0.006 0.003
;International Tables for Crystallography
(1992, Vol. C, Tables 4.2.6.8 and 6.1.1.1)
;
B B 0.001 0.001
;International Tables for Crystallography
(1992, Vol. C, Tables 4.2.6.8 and 6.1.1.1)
;
Ca Ca 0.226 0.306
;International Tables for Crystallography
(1992, Vol. C, Tables 4.2.6.8 and 6.1.1.1)
;

loop_
_geom_angle_atom_site_label_1
_geom_angle_atom_site_label_2
_geom_angle_atom_site_label_3
_geom_angle
_geom_angle_site_symmetry_2
_geom_angle_site_symmetry_3
_geom_angle_publ_flag
O(1) Ca(1) O(2) 93.17(8) 1_555 1_555 yes
O(1) Ca(1) O(3) 94.13(9) 1_555 1_555 yes
O(1) Ca(1) O(4) 86.21(8) 1_555 1_555 yes
O(1) Ca(1) O(5) 149.04(9) 1_555 1_555 yes
O(1) Ca(1) O(6) 144.75(9) 1_555 1_555 yes
O(1) Ca(1) O(7) 90.30(9) 1_555 1_555 yes
O(1) Ca(1) N(1) 79.12(9) 1_555 1_555 yes
O(2) Ca(1) O(3) 64.69(9) 1_555 1_555 yes
O(2) Ca(1) O(4) 129.83(9) 1_555 1_555 yes
O(2) Ca(1) O(5) 112.21(9) 1_555 1_555 yes
O(2) Ca(1) O(6) 80.75(9) 1_555 1_555 yes
O(2) Ca(1) O(7) 149.78(9) 1_555 1_555 yes
O(2) Ca(1) N(1) 66.68(9) 1_555 1_555 yes
O(3) Ca(1) O(4) 65.33(9) 1_555 1_555 yes
O(3) Ca(1) O(5) 81.87(10) 1_555 1_555 yes
O(3) Ca(1) O(6) 113.73(10) 1_555 1_555 yes
O(3) Ca(1) O(7) 144.95(9) 1_555 1_555 yes
O(3) Ca(1) N(1) 130.38(9) 1_555 1_555 yes
O(4) Ca(1) O(5) 64.13(9) 1_555 1_555 yes
O(4) Ca(1) O(6) 124.17(9) 1_555 1_555 yes
O(4) Ca(1) O(7) 80.34(9) 1_555 1_555 yes
O(4) Ca(1) N(1) 158.88(9) 1_555 1_555 yes
O(5) Ca(1) O(6) 60.79(9) 1_555 1_555 yes
O(5) Ca(1) O(7) 76.76(9) 1_555 1_555 yes
O(5) Ca(1) N(1) 126.36(9) 1_555 1_555 yes
O(6) Ca(1) O(7) 79.21(9) 1_555 1_555 yes
O(6) Ca(1) N(1) 66.53(9) 1_555 1_555 yes
O(7) Ca(1) N(1) 84.60(9) 1_555 1_555 yes
Ca(1) O(1) C(1) 132.3(2) 1_555 1_555 yes
Ca(1) O(2) C(17) 114.2(2) 1_555 1_555 yes
Ca(1) O(2) C(18) 118.6(3) 1_555 1_555 yes
C(17) O(2) C(18) 113.3(3) 1_555 1_555 yes
Ca(1) O(3) C(19) 117.2(3) 1_555 1_555 yes
Ca(1) O(3) C(20) 123.6(3) 1_555 1_555 yes
C(19) O(3) C(20) 116.5(4) 1_555 1_555 yes
Ca(1) O(4) C(21) 111.5(2) 1_555 1_555 yes
Ca(1) O(4) C(22) 115.0(2) 1_555 1_555 yes
C(21) O(4) C(22) 116.5(3) 1_555 1_555 yes
Ca(1) O(5) C(23) 119.5(3) 1_555 1_555 yes
Ca(1) O(5) C(24) 114.3(3) 1_555 1_555 yes
C(23) O(5) C(24) 116.6(3) 1_555 1_555 yes
Ca(1) O(6) C(25) 124.3(3) 1_555 1_555 yes
Ca(1) O(6) C(26) 121.9(2) 1_555 1_555 yes
C(25) O(6) C(26) 113.8(3) 1_555 1_555 yes
Ca(1) N(1) C(15) 106.4(2) 1_555 1_555 yes
Ca(1) N(1) C(16) 114.7(2) 1_555 1_555 yes
Ca(1) N(1) C(27) 106.4(2) 1_555 1_555 yes
C(15) N(1) C(16) 111.3(3) 1_555 1_555 yes
C(15) N(1) C(27) 107.4(3) 1_555 1_555 yes
C(16) N(1) C(27) 110.2(3) 1_555 1_555 yes
O(1) C(1) C(2) 119.2(3) 1_555 1_555 yes
O(1) C(1) C(6) 122.2(3) 1_555 1_555 yes
C(2) C(1) C(6) 118.6(3) 1_555 1_555 yes
C(1) C(2) C(3) 121.0(3) 1_555 1_555 yes
C(1) C(2) C(15) 120.1(3) 1_555 1_555 yes
C(3) C(2) C(15) 118.8(3) 1_555 1_555 yes
C(2) C(3) C(4) 122.1(3) 1_555 1_555 yes
C(3) C(4) C(5) 116.0(3) 1_555 1_555 yes
C(3) C(4) C(11) 123.0(4) 1_555 1_555 yes
C(5) C(4) C(11) 121.0(4) 1_555 1_555 yes
C(4) C(5) C(6) 125.0(4) 1_555 1_555 yes
C(1) C(6) C(5) 117.3(3) 1_555 1_555 yes
C(1) C(6) C(7) 121.3(3) 1_555 1_555 yes
C(5) C(6) C(7) 121.4(3) 1_555 1_555 yes
C(6) C(7) C(8) 112.4(3) 1_555 1_555 yes
C(6) C(7) C(9) 111.6(3) 1_555 1_555 yes
C(6) C(7) C(10) 108.6(3) 1_555 1_555 yes
C(8) C(7) C(9) 108.7(4) 1_555 1_555 yes
C(8) C(7) C(10) 106.1(4) 1_555 1_555 yes
C(9) C(7) C(10) 109.2(4) 1_555 1_555 yes
C(4) C(11) C(12) 108.8(4) 1_555 1_555 yes
C(4) C(11) C(13) 110.7(4) 1_555 1_555 yes
C(4) C(11) C(14) 113.1(4) 1_555 1_555 yes
C(12) C(11) C(13) 108.7(6) 1_555 1_555 yes
C(12) C(11) C(14) 107.0(5) 1_555 1_555 yes
C(13) C(11) C(14) 108.3(5) 1_555 1_555 yes
N(1) C(15) C(2) 114.7(3) 1_555 1_555 yes
N(1) C(16) C(17) 113.6(3) 1_555 1_555 yes
O(2) C(17) C(16) 111.9(3) 1_555 1_555 yes
O(2) C(18) C(19) 110.7(4) 1_555 1_555 yes
O(3) C(19) C(18) 109.6(4) 1_555 1_555 yes
O(3) C(20) C(21) 106.7(4) 1_555 1_555 yes
O(4) C(21) C(20) 112.9(4) 1_555 1_555 yes
O(4) C(22) C(23) 112.2(4) 1_555 1_555 yes
O(5) C(23) C(22) 107.5(3) 1_555 1_555 yes
O(5) C(24) C(25) 110.7(4) 1_555 1_555 yes
O(6) C(25) C(24) 110.8(4) 1_555 1_555 yes
O(6) C(26) C(27) 107.8(3) 1_555 1_555 yes
N(1) C(27) C(26) 113.0(4) 1_555 1_555 yes
C(29) C(28) C(33) 114.2(3) 1_555 1_555 yes
C(29) C(28) B(1) 124.8(3) 1_555 1_555 yes
C(33) C(28) B(1) 121.0(3) 1_555 1_555 yes
C(28) C(29) C(30) 122.9(4) 1_555 1_555 yes
C(29) C(30) C(31) 120.7(4) 1_555 1_555 yes
C(30) C(31) C(32) 118.6(4) 1_555 1_555 yes
C(31) C(32) C(33) 120.0(4) 1_555 1_555 yes
C(28) C(33) C(32) 123.6(4) 1_555 1_555 yes
C(35) C(34) C(39) 114.3(4) 1_555 1_555 yes
C(35) C(34) B(1) 123.3(3) 1_555 1_555 yes
C(39) C(34) B(1) 122.2(3) 1_555 1_555 yes
C(34) C(35) C(36) 123.0(4) 1_555 1_555 yes
C(35) C(36) C(37) 120.2(5) 1_555 1_555 yes
C(36) C(37) C(38) 118.7(4) 1_555 1_555 yes
C(37) C(38) C(39) 120.6(4) 1_555 1_555 yes
C(34) C(39) C(38) 123.3(4) 1_555 1_555 yes
C(41) C(40) C(45) 113.6(4) 1_555 1_555 yes
C(41) C(40) B(1) 123.5(3) 1_555 1_555 yes
C(45) C(40) B(1) 122.7(3) 1_555 1_555 yes
C(40) C(41) C(42) 124.6(4) 1_555 1_555 yes
C(41) C(42) C(43) 118.9(4) 1_555 1_555 yes
C(42) C(43) C(44) 119.5(4) 1_555 1_555 yes
C(43) C(44) C(45) 119.9(4) 1_555 1_555 yes
C(40) C(45) C(44) 123.4(4) 1_555 1_555 yes
C(47) C(46) C(51) 113.5(4) 1_555 1_555 yes
C(47) C(46) B(1) 123.8(4) 1_555 1_555 yes
C(51) C(46) B(1) 122.6(4) 1_555 1_555 yes
C(46) C(47) C(48) 121.1(6) 1_555 1_555 yes
C(47) C(48) C(49) 123.2(6) 1_555 1_555 yes
C(48) C(49) C(50) 117.5(5) 1_555 1_555 yes
C(49) C(50) C(51) 119.9(5) 1_555 1_555 yes
C(46) C(51) C(50) 124.8(5) 1_555 1_555 yes
C(28) B(1) C(34) 110.1(3) 1_555 1_555 yes
C(28) B(1) C(40) 108.9(3) 1_555 1_555 yes
C(28) B(1) C(46) 110.9(3) 1_555 1_555 yes
C(34) B(1) C(40) 107.5(3) 1_555 1_555 yes
C(34) B(1) C(46) 108.3(3) 1_555 1_555 yes
C(40) B(1) C(46) 111.1(3) 1_555 1_555 yes

loop_
_geom_bond_atom_site_label_1
_geom_bond_atom_site_label_2
_geom_bond_distance
_geom_bond_publ_flag
Ca(1) O(1) 2.245(2) yes
Ca(1) O(2) 2.506(2) yes
Ca(1) O(3) 2.448(3) yes
Ca(1) O(4) 2.548(2) yes
Ca(1) O(5) 2.582(3) yes
Ca(1) O(6) 2.479(3) yes
Ca(1) O(7) 2.356(3) yes
Ca(1) N(1) 2.574(3) yes
O(1) C(1) 1.342(4) yes
O(2) C(17) 1.433(5) yes
O(2) C(18) 1.411(5) yes
O(3) C(19) 1.443(6) yes
O(3) C(20) 1.415(6) yes
O(4) C(21) 1.440(5) yes
O(4) C(22) 1.431(5) yes
O(5) C(23) 1.417(5) yes
O(5) C(24) 1.400(5) yes
O(6) C(25) 1.420(5) yes
O(6) C(26) 1.428(5) yes
N(1) C(15) 1.493(4) yes
N(1) C(16) 1.475(5) yes
N(1) C(27) 1.485(4) yes
C(1) C(2) 1.400(4) yes
C(1) C(6) 1.425(5) yes
C(2) C(3) 1.391(5) yes
C(2) C(15) 1.503(5) yes
C(3) C(4) 1.380(5) yes
C(4) C(5) 1.396(5) yes
C(4) C(11) 1.522(5) yes
C(5) C(6) 1.390(5) yes
C(6) C(7) 1.542(5) yes
C(7) C(8) 1.526(6) yes
C(7) C(9) 1.519(6) yes
C(7) C(10) 1.525(6) yes
C(11) C(12) 1.496(8) yes
C(11) C(13) 1.487(7) yes
C(11) C(14) 1.506(7) yes
C(16) C(17) 1.464(6) yes
C(18) C(19) 1.434(7) yes
C(20) C(21) 1.497(8) yes
C(22) C(23) 1.493(6) yes
C(24) C(25) 1.457(7) yes
C(26) C(27) 1.508(6) yes
C(28) C(29) 1.393(5) yes
C(28) C(33) 1.401(5) yes
C(28) B(1) 1.647(5) yes
C(29) C(30) 1.395(5) yes
C(30) C(31) 1.367(6) yes
C(31) C(32) 1.381(6) yes
C(32) C(33) 1.383(5) yes
C(34) C(35) 1.395(5) yes
C(34) C(39) 1.396(5) yes
C(34) B(1) 1.649(5) yes
C(35) C(36) 1.400(6) yes
C(36) C(37) 1.366(6) yes
C(37) C(38) 1.377(6) yes
C(38) C(39) 1.380(6) yes
C(40) C(41) 1.392(5) yes
C(40) C(45) 1.404(5) yes
C(40) B(1) 1.657(6) yes
C(41) C(42) 1.399(6) yes
C(42) C(43) 1.376(6) yes
C(43) C(44) 1.382(6) yes
C(44) C(45) 1.395(6) yes
C(46) C(47) 1.406(6) yes
C(46) C(51) 1.386(6) yes
C(46) B(1) 1.639(6) yes
C(47) C(48) 1.408(8) yes
C(48) C(49) 1.349(9) yes
C(49) C(50) 1.366(7) yes
C(50) C(51) 1.401(6) yes

loop_
_geom_contact_atom_site_label_1
_geom_contact_atom_site_label_2
_geom_contact_distance
_geom_contact_site_symmetry_2
Ca(1) O(2) 2.506(2) .
Ca(1) O(4) 2.548(2) .
Ca(1) O(5) 2.582(3) .
Ca(1) N(1) 2.574(3) .
Ca(1) O(2) 2.506(2) .
Ca(1) O(4) 2.548(2) .
Ca(1) N(1) 2.574(3) .
Ca(1) O(5) 2.582(3) .
Ca(1) C(1) 3.301(3) .
Ca(1) C(27) 3.316(4) .
Ca(1) C(15) 3.319(4) .
Ca(1) C(21) 3.354(5) .
Ca(1) C(17) 3.357(4) .
Ca(1) C(19) 3.361(5) .
Ca(1) C(24) 3.407(5) .
Ca(1) C(22) 3.409(4) .
Ca(1) C(18) 3.413(4) .
Ca(1) C(20) 3.439(5) .
Ca(1) C(26) 3.453(5) .
Ca(1) C(16) 3.460(4) .
Ca(1) C(25) 3.484(5) .
Ca(1) C(23) 3.504(4) .
O(1) O(7) 2.658(3) 3_655
O(1) O(7) 3.263(3) .
O(4) O(7) 3.167(4) .
O(5) O(7) 3.071(4) .
O(6) O(7) 3.084(4) .
O(7) C(1) 3.023(4) 3_655
O(7) C(27) 3.308(5) .
O(7) N(1) 3.322(4) .
O(7) C(22) 3.417(5) .
O(7) C(9) 3.422(6) 3_655
O(7) C(15) 3.507(5) .
O(7) C(2) 3.574(4) 3_655
O(7) O(7) 3.585(5) 3_655
C(16) C(43) 3.527(6) 3_656
C(16) C(44) 3.598(6) 3_656
C(24) C(29) 3.534(6) 2_545
C(25) C(29) 3.553(6) 2_545

loop_
_geom_torsion_atom_site_label_1
_geom_torsion_atom_site_label_2
_geom_torsion_atom_site_label_3
_geom_torsion_atom_site_label_4
_geom_torsion
_geom_torsion_site_symmetry_1
_geom_torsion_site_symmetry_2
_geom_torsion_site_symmetry_3
_geom_torsion_site_symmetry_4
_geom_torsion_publ_flag
Ca(1) O(1) C(1) C(2) 46.4(4) 1_555 1_555 1_555 1_555 yes
Ca(1) O(1) C(1) C(6) -133.4(3) 1_555 1_555 1_555 1_555 yes
Ca(1) O(2) C(17) C(16) -48.5(4) 1_555 1_555 1_555 1_555 yes
Ca(1) O(2) C(18) C(19) 31.1(5) 1_555 1_555 1_555 1_555 yes
Ca(1) O(3) C(19) C(18) 44.8(6) 1_555 1_555 1_555 1_555 yes
Ca(1) O(3) C(20) C(21) -27.3(6) 1_555 1_555 1_555 1_555 yes
Ca(1) O(4) C(21) C(20) -47.3(5) 1_555 1_555 1_555 1_555 yes
Ca(1) O(4) C(22) C(23) 46.4(5) 1_555 1_555 1_555 1_555 yes
Ca(1) O(5) C(23) C(22) 34.0(5) 1_555 1_555 1_555 1_555 yes
Ca(1) O(5) C(24) C(25) -49.9(6) 1_555 1_555 1_555 1_555 yes
Ca(1) O(6) C(25) C(24) 0.7(6) 1_555 1_555 1_555 1_555 yes
Ca(1) O(6) C(26) C(27) -18.5(6) 1_555 1_555 1_555 1_555 yes
Ca(1) N(1) C(15) C(2) 71.9(3) 1_555 1_555 1_555 1_555 yes
Ca(1) N(1) C(16) C(17) -21.5(5) 1_555 1_555 1_555 1_555 yes
Ca(1) N(1) C(27) C(26) -54.8(4) 1_555 1_555 1_555 1_555 yes
O(1) Ca(1) O(2) C(17) -50.5(3) 1_555 1_555 1_555 1_555 yes
O(1) Ca(1) O(2) C(18) 87.0(3) 1_555 1_555 1_555 1_555 yes
O(1) Ca(1) O(3) C(19) -112.3(4) 1_555 1_555 1_555 1_555 yes
O(1) Ca(1) O(3) C(20) 87.4(4) 1_555 1_555 1_555 1_555 yes
O(1) Ca(1) O(4) C(21) -73.5(3) 1_555 1_555 1_555 1_555 yes
O(1) Ca(1) O(4) C(22) 151.0(3) 1_555 1_555 1_555 1_555 yes
O(1) Ca(1) O(5) C(23) -27.0(4) 1_555 1_555 1_555 1_555 yes
O(1) Ca(1) O(5) C(24) -172.0(3) 1_555 1_555 1_555 1_555 yes
O(1) Ca(1) O(6) C(25) -174.3(3) 1_555 1_555 1_555 1_555 yes
O(1) Ca(1) O(6) C(26) 7.3(4) 1_555 1_555 1_555 1_555 yes
O(1) Ca(1) N(1) C(15) -27.3(2) 1_555 1_555 1_555 1_555 yes
O(1) Ca(1) N(1) C(16) 96.2(3) 1_555 1_555 1_555 1_555 yes
O(1) Ca(1) N(1) C(27) -141.6(2) 1_555 1_555 1_555 1_555 yes
O(1) C(1) C(2) C(3) 176.5(3) 1_555 1_555 1_555 1_555 yes
O(1) C(1) C(2) C(15) 0.4(4) 1_555 1_555 1_555 1_555 yes
O(1) C(1) C(6) C(5) -176.1(3) 1_555 1_555 1_555 1_555 yes
O(1) C(1) C(6) C(7) 5.4(5) 1_555 1_555 1_555 1_555 yes
O(2) Ca(1) O(1) C(1) 38.1(3) 1_555 1_555 1_555 1_555 yes
O(2) Ca(1) O(3) C(19) -20.7(3) 1_555 1_555 1_555 1_555 yes
O(2) Ca(1) O(3) C(20) 178.9(4) 1_555 1_555 1_555 1_555 yes
O(2) Ca(1) O(4) C(21) 17.4(3) 1_555 1_555 1_555 1_555 yes
O(2) Ca(1) O(4) C(22) -118.0(3) 1_555 1_555 1_555 1_555 yes
O(2) Ca(1) O(5) C(23) 115.8(3) 1_555 1_555 1_555 1_555 yes
O(2) Ca(1) O(5) C(24) -29.2(4) 1_555 1_555 1_555 1_555 yes
O(2) Ca(1) O(6) C(25) 103.3(4) 1_555 1_555 1_555 1_555 yes
O(2) Ca(1) O(6) C(26) -75.1(4) 1_555 1_555 1_555 1_555 yes
O(2) Ca(1) N(1) C(15) -125.6(2) 1_555 1_555 1_555 1_555 yes
O(2) Ca(1) N(1) C(16) -2.1(3) 1_555 1_555 1_555 1_555 yes
O(2) Ca(1) N(1) C(27) 120.1(2) 1_555 1_555 1_555 1_555 yes
O(2) C(17) C(16) N(1) 46.0(5) 1_555 1_555 1_555 1_555 yes
O(2) C(18) C(19) O(3) -47.8(7) 1_555 1_555 1_555 1_555 yes
O(3) Ca(1) O(1) C(1) 103.0(3) 1_555 1_555 1_555 1_555 yes
O(3) Ca(1) O(2) C(17) -143.6(3) 1_555 1_555 1_555 1_555 yes
O(3) Ca(1) O(2) C(18) -6.1(3) 1_555 1_555 1_555 1_555 yes
O(3) Ca(1) O(4) C(21) 22.8(3) 1_555 1_555 1_555 1_555 yes
O(3) Ca(1) O(4) C(22) -112.6(3) 1_555 1_555 1_555 1_555 yes
O(3) Ca(1) O(5) C(23) 57.4(3) 1_555 1_555 1_555 1_555 yes
O(3) Ca(1) O(5) C(24) -87.6(3) 1_555 1_555 1_555 1_555 yes
O(3) Ca(1) O(6) C(25) 46.3(4) 1_555 1_555 1_555 1_555 yes
O(3) Ca(1) O(6) C(26) -132.1(3) 1_555 1_555 1_555 1_555 yes
O(3) Ca(1) N(1) C(15) -113.5(2) 1_555 1_555 1_555 1_555 yes
O(3) Ca(1) N(1) C(16) 10.1(3) 1_555 1_555 1_555 1_555 yes
O(3) Ca(1) N(1) C(27) 132.3(2) 1_555 1_555 1_555 1_555 yes
O(3) C(20) C(21) O(4) 48.2(6) 1_555 1_555 1_555 1_555 yes
O(4) Ca(1) O(1) C(1) 167.9(3) 1_555 1_555 1_555 1_555 yes
O(4) Ca(1) O(2) C(17) -138.2(3) 1_555 1_555 1_555 1_555 yes
O(4) Ca(1) O(2) C(18) -0.7(3) 1_555 1_555 1_555 1_555 yes
O(4) Ca(1) O(3) C(19) 163.8(4) 1_555 1_555 1_555 1_555 yes
O(4) Ca(1) O(3) C(20) 3.5(4) 1_555 1_555 1_555 1_555 yes
O(4) Ca(1) O(5) C(23) -9.0(3) 1_555 1_555 1_555 1_555 yes
O(4) Ca(1) O(5) C(24) -154.0(4) 1_555 1_555 1_555 1_555 yes
O(4) Ca(1) O(6) C(25) -29.0(4) 1_555 1_555 1_555 1_555 yes
O(4) Ca(1) O(6) C(26) 152.6(3) 1_555 1_555 1_555 1_555 yes
O(4) Ca(1) N(1) C(15) 19.5(4) 1_555 1_555 1_555 1_555 yes
O(4) Ca(1) N(1) C(16) 143.0(3) 1_555 1_555 1_555 1_555 yes
O(4) Ca(1) N(1) C(27) -94.8(3) 1_555 1_555 1_555 1_555 yes
O(4) C(22) C(23) O(5) -51.7(6) 1_555 1_555 1_555 1_555 yes
O(5) Ca(1) O(1) C(1) -176.0(2) 1_555 1_555 1_555 1_555 yes
O(5) Ca(1) O(2) C(17) 147.7(3) 1_555 1_555 1_555 1_555 yes
O(5) Ca(1) O(2) C(18) -74.8(3) 1_555 1_555 1_555 1_555 yes
O(5) Ca(1) O(3) C(19) 98.6(4) 1_555 1_555 1_555 1_555 yes
O(5) Ca(1) O(3) C(20) -61.7(4) 1_555 1_555 1_555 1_555 yes
O(5) Ca(1) O(4) C(21) 115.6(3) 1_555 1_555 1_555 1_555 yes
O(5) Ca(1) O(4) C(22) -19.8(3) 1_555 1_555 1_555 1_555 yes
O(5) Ca(1) O(6) C(25) -18.7(3) 1_555 1_555 1_555 1_555 yes
O(5) Ca(1) O(6) C(26) 162.9(4) 1_555 1_555 1_555 1_555 yes
O(5) Ca(1) N(1) C(15) 133.2(2) 1_555 1_555 1_555 1_555 yes
O(5) Ca(1) N(1) C(16) -103.2(3) 1_555 1_555 1_555 1_555 yes
O(5) Ca(1) N(1) C(27) 18.9(3) 1_555 1_555 1_555 1_555 yes
O(5) C(24) C(25) O(6) 31.9(7) 1_555 1_555 1_555 1_555 yes
O(6) Ca(1) O(1) C(1) -40.3(3) 1_555 1_555 1_555 1_555 yes
O(6) Ca(1) O(2) C(17) 94.6(3) 1_555 1_555 1_555 1_555 yes
O(6) Ca(1) O(2) C(18) -127.9(3) 1_555 1_555 1_555 1_555 yes
O(6) Ca(1) O(3) C(19) 45.6(4) 1_555 1_555 1_555 1_555 yes
O(6) Ca(1) O(3) C(20) -114.8(4) 1_555 1_555 1_555 1_555 yes
O(6) Ca(1) O(4) C(21) 125.7(3) 1_555 1_555 1_555 1_555 yes
O(6) Ca(1) O(4) C(22) -9.7(3) 1_555 1_555 1_555 1_555 yes
O(6) Ca(1) O(5) C(23) -179.5(4) 1_555 1_555 1_555 1_555 yes
O(6) Ca(1) O(5) C(24) 35.5(3) 1_555 1_555 1_555 1_555 yes
O(6) Ca(1) N(1) C(15) 144.6(2) 1_555 1_555 1_555 1_555 yes
O(6) Ca(1) N(1) C(16) -91.8(3) 1_555 1_555 1_555 1_555 yes
O(6) Ca(1) N(1) C(27) 30.3(2) 1_555 1_555 1_555 1_555 yes
O(6) C(26) C(27) N(1) 49.6(6) 1_555 1_555 1_555 1_555 yes
O(7) Ca(1) O(1) C(1) -111.8(3) 1_555 1_555 1_555 1_555 yes
O(7) Ca(1) O(2) C(17) 45.6(4) 1_555 1_555 1_555 1_555 yes
O(7) Ca(1) O(2) C(18) -176.9(3) 1_555 1_555 1_555 1_555 yes
O(7) Ca(1) O(3) C(19) 151.3(3) 1_555 1_555 1_555 1_555 yes
O(7) Ca(1) O(3) C(20) -9.1(5) 1_555 1_555 1_555 1_555 yes
O(7) Ca(1) O(4) C(21) -164.5(3) 1_555 1_555 1_555 1_555 yes
O(7) Ca(1) O(4) C(22) 60.1(3) 1_555 1_555 1_555 1_555 yes
O(7) Ca(1) O(5) C(23) -94.6(3) 1_555 1_555 1_555 1_555 yes
O(7) Ca(1) O(5) C(24) 120.4(3) 1_555 1_555 1_555 1_555 yes
O(7) Ca(1) O(6) C(25) -99.4(4) 1_555 1_555 1_555 1_555 yes
O(7) Ca(1) O(6) C(26) 82.2(4) 1_555 1_555 1_555 1_555 yes
O(7) Ca(1) N(1) C(15) 64.0(2) 1_555 1_555 1_555 1_555 yes
O(7) Ca(1) N(1) C(16) -172.4(3) 1_555 1_555 1_555 1_555 yes
O(7) Ca(1) N(1) C(27) -50.2(2) 1_555 1_555 1_555 1_555 yes
N(1) Ca(1) O(1) C(1) -27.4(3) 1_555 1_555 1_555 1_555 yes
N(1) Ca(1) O(2) C(17) 26.2(3) 1_555 1_555 1_555 1_555 yes
N(1) Ca(1) O(2) C(18) 163.7(3) 1_555 1_555 1_555 1_555 yes
N(1) Ca(1) O(3) C(19) -33.0(4) 1_555 1_555 1_555 1_555 yes
N(1) Ca(1) O(3) C(20) 166.6(4) 1_555 1_555 1_555 1_555 yes
N(1) Ca(1) O(4) C(21) -119.4(3) 1_555 1_555 1_555 1_555 yes
N(1) Ca(1) O(4) C(22) 105.2(3) 1_555 1_555 1_555 1_555 yes
N(1) Ca(1) O(5) C(23) -167.5(3) 1_555 1_555 1_555 1_555 yes
N(1) Ca(1) O(5) C(24) 47.5(4) 1_555 1_555 1_555 1_555 yes
N(1) Ca(1) O(6) C(25) 171.8(4) 1_555 1_555 1_555 1_555 yes
N(1) Ca(1) O(6) C(26) -6.6(3) 1_555 1_555 1_555 1_555 yes
N(1) C(15) C(2) C(1) -66.8(4) 1_555 1_555 1_555 1_555 yes
N(1) C(15) C(2) C(3) 117.0(4) 1_555 1_555 1_555 1_555 yes
C(1) C(2) C(3) C(4) 0.9(5) 1_555 1_555 1_555 1_555 yes
C(1) C(6) C(5) C(4) -1.8(6) 1_555 1_555 1_555 1_555 yes
C(1) C(6) C(7) C(8) 178.6(4) 1_555 1_555 1_555 1_555 yes
C(1) C(6) C(7) C(9) -58.9(5) 1_555 1_555 1_555 1_555 yes
C(1) C(6) C(7) C(10) 61.5(4) 1_555 1_555 1_555 1_555 yes
C(2) C(1) C(6) C(5) 4.1(5) 1_555 1_555 1_555 1_555 yes
C(2) C(1) C(6) C(7) -174.4(3) 1_555 1_555 1_555 1_555 yes
C(2) C(3) C(4) C(5) 1.4(5) 1_555 1_555 1_555 1_555 yes
C(2) C(3) C(4) C(11) -178.2(3) 1_555 1_555 1_555 1_555 yes
C(2) C(15) N(1) C(16) -53.7(4) 1_555 1_555 1_555 1_555 yes
C(2) C(15) N(1) C(27) -174.5(3) 1_555 1_555 1_555 1_555 yes
C(3) C(2) C(1) C(6) -3.8(5) 1_555 1_555 1_555 1_555 yes
C(3) C(4) C(5) C(6) -0.9(6) 1_555 1_555 1_555 1_555 yes
C(3) C(4) C(11) C(12) 118.3(5) 1_555 1_555 1_555 1_555 yes
C(3) C(4) C(11) C(13) -122.3(6) 1_555 1_555 1_555 1_555 yes
C(3) C(4) C(11) C(14) -0.5(6) 1_555 1_555 1_555 1_555 yes
C(4) C(3) C(2) C(15) 177.0(3) 1_555 1_555 1_555 1_555 yes
C(4) C(5) C(6) C(7) 176.7(3) 1_555 1_555 1_555 1_555 yes
C(5) C(4) C(11) C(12) -61.3(6) 1_555 1_555 1_555 1_555 yes
C(5) C(4) C(11) C(13) 58.1(6) 1_555 1_555 1_555 1_555 yes
C(5) C(4) C(11) C(14) 179.9(4) 1_555 1_555 1_555 1_555 yes
C(5) C(6) C(7) C(8) 0.1(5) 1_555 1_555 1_555 1_555 yes
C(5) C(6) C(7) C(9) 122.6(4) 1_555 1_555 1_555 1_555 yes
C(5) C(6) C(7) C(10) -116.9(4) 1_555 1_555 1_555 1_555 yes
C(6) C(1) C(2) C(15) -179.8(3) 1_555 1_555 1_555 1_555 yes
C(6) C(5) C(4) C(11) 178.7(4) 1_555 1_555 1_555 1_555 yes
C(15) N(1) C(16) C(17) 99.3(4) 1_555 1_555 1_555 1_555 yes
C(15) N(1) C(27) C(26) -168.4(4) 1_555 1_555 1_555 1_555 yes
C(16) N(1) C(27) C(26) 70.2(4) 1_555 1_555 1_555 1_555 yes
C(16) C(17) O(2) C(18) 171.7(4) 1_555 1_555 1_555 1_555 yes
C(17) O(2) C(18) C(19) 169.0(4) 1_555 1_555 1_555 1_555 yes
C(17) C(16) N(1) C(27) -141.6(4) 1_555 1_555 1_555 1_555 yes
C(18) C(19) O(3) C(20) -153.4(5) 1_555 1_555 1_555 1_555 yes
C(19) O(3) C(20) C(21) 172.3(5) 1_555 1_555 1_555 1_555 yes
C(20) C(21) O(4) C(22) 87.4(5) 1_555 1_555 1_555 1_555 yes
C(21) O(4) C(22) C(23) -86.7(5) 1_555 1_555 1_555 1_555 yes
C(22) C(23) O(5) C(24) 178.2(5) 1_555 1_555 1_555 1_555 yes
C(23) O(5) C(24) C(25) 164.0(5) 1_555 1_555 1_555 1_555 yes
C(24) C(25) O(6) C(26) 179.3(5) 1_555 1_555 1_555 1_555 yes
C(25) O(6) C(26) C(27) 162.9(4) 1_555 1_555 1_555 1_555 yes
C(28) C(29) C(30) C(31) 0.9(6) 1_555 1_555 1_555 1_555 yes
C(28) C(33) C(32) C(31) 0.0(6) 1_555 1_555 1_555 1_555 yes
C(28) B(1) C(34) C(35) 27.6(5) 1_555 1_555 1_555 1_555 yes
C(28) B(1) C(34) C(39) -157.8(3) 1_555 1_555 1_555 1_555 yes
C(28) B(1) C(40) C(41) -99.4(4) 1_555 1_555 1_555 1_555 yes
C(28) B(1) C(40) C(45) 75.4(4) 1_555 1_555 1_555 1_555 yes
C(28) B(1) C(46) C(47) -150.0(4) 1_555 1_555 1_555 1_555 yes
C(28) B(1) C(46) C(51) 34.7(5) 1_555 1_555 1_555 1_555 yes
C(29) C(28) C(33) C(32) 0.3(6) 1_555 1_555 1_555 1_555 yes
C(29) C(28) B(1) C(34) -136.0(4) 1_555 1_555 1_555 1_555 yes
C(29) C(28) B(1) C(40) -18.4(5) 1_555 1_555 1_555 1_555 yes
C(29) C(28) B(1) C(46) 104.1(4) 1_555 1_555 1_555 1_555 yes
C(29) C(30) C(31) C(32) -0.6(6) 1_555 1_555 1_555 1_555 yes
C(30) C(29) C(28) C(33) -0.7(5) 1_555 1_555 1_555 1_555 yes
C(30) C(29) C(28) B(1) 179.8(3) 1_555 1_555 1_555 1_555 yes
C(30) C(31) C(32) C(33) 0.2(6) 1_555 1_555 1_555 1_555 yes
C(32) C(33) C(28) B(1) 179.7(4) 1_555 1_555 1_555 1_555 yes
C(33) C(28) B(1) C(34) 44.6(5) 1_555 1_555 1_555 1_555 yes
C(33) C(28) B(1) C(40) 162.2(3) 1_555 1_555 1_555 1_555 yes
C(33) C(28) B(1) C(46) -75.3(4) 1_555 1_555 1_555 1_555 yes
C(34) C(35) C(36) C(37) 0.3(7) 1_555 1_555 1_555 1_555 yes
C(34) C(39) C(38) C(37) -1.0(7) 1_555 1_555 1_555 1_555 yes
C(34) B(1) C(40) C(41) 19.8(5) 1_555 1_555 1_555 1_555 yes
C(34) B(1) C(40) C(45) -165.3(3) 1_555 1_555 1_555 1_555 yes
C(34) B(1) C(46) C(47) 89.1(4) 1_555 1_555 1_555 1_555 yes
C(34) B(1) C(46) C(51) -86.2(4) 1_555 1_555 1_555 1_555 yes
C(35) C(34) C(39) C(38) 0.8(6) 1_555 1_555 1_555 1_555 yes
C(35) C(34) B(1) C(40) -90.9(4) 1_555 1_555 1_555 1_555 yes
C(35) C(34) B(1) C(46) 149.0(4) 1_555 1_555 1_555 1_555 yes
C(35) C(36) C(37) C(38) -0.5(7) 1_555 1_555 1_555 1_555 yes
C(36) C(35) C(34) C(39) -0.4(6) 1_555 1_555 1_555 1_555 yes
C(36) C(35) C(34) B(1) 174.6(4) 1_555 1_555 1_555 1_555 yes
C(36) C(37) C(38) C(39) 0.8(7) 1_555 1_555 1_555 1_555 yes
C(38) C(39) C(34) B(1) -174.3(4) 1_555 1_555 1_555 1_555 yes
C(39) C(34) B(1) C(40) 83.8(4) 1_555 1_555 1_555 1_555 yes
C(39) C(34) B(1) C(46) -36.4(5) 1_555 1_555 1_555 1_555 yes
C(40) C(41) C(42) C(43) 0.4(7) 1_555 1_555 1_555 1_555 yes
C(40) C(45) C(44) C(43) -0.7(6) 1_555 1_555 1_555 1_555 yes
C(40) B(1) C(46) C(47) -28.8(5) 1_555 1_555 1_555 1_555 yes
C(40) B(1) C(46) C(51) 155.9(3) 1_555 1_555 1_555 1_555 yes
C(41) C(40) C(45) C(44) 1.6(6) 1_555 1_555 1_555 1_555 yes
C(41) C(40) B(1) C(46) 138.2(4) 1_555 1_555 1_555 1_555 yes
C(41) C(42) C(43) C(44) 0.7(6) 1_555 1_555 1_555 1_555 yes
C(42) C(41) C(40) C(45) -1.5(6) 1_555 1_555 1_555 1_555 yes
C(42) C(41) C(40) B(1) 173.8(4) 1_555 1_555 1_555 1_555 yes
C(42) C(43) C(44) C(45) -0.6(6) 1_555 1_555 1_555 1_555 yes
C(44) C(45) C(40) B(1) -173.7(4) 1_555 1_555 1_555 1_555 yes
C(45) C(40) B(1) C(46) -47.0(5) 1_555 1_555 1_555 1_555 yes
C(46) C(47) C(48) C(49) -1.1(8) 1_555 1_555 1_555 1_555 yes
C(46) C(51) C(50) C(49) 0.7(7) 1_555 1_555 1_555 1_555 yes
C(47) C(46) C(51) C(50) -1.2(6) 1_555 1_555 1_555 1_555 yes
C(47) C(48) C(49) C(50) 0.5(8) 1_555 1_555 1_555 1_555 yes
C(48) C(47) C(46) C(51) 1.3(6) 1_555 1_555 1_555 1_555 yes
C(48) C(47) C(46) B(1) -174.3(4) 1_555 1_555 1_555 1_555 yes
C(48) C(49) C(50) C(51) -0.3(7) 1_555 1_555 1_555 1_555 yes
C(50) C(51) C(46) B(1) 174.5(4) 1_555 1_555 1_555 1_555 yes
